data_4339225
loop_
_publ_author_name
'Yang, Jin'
'Ma, Jian-Fang'
'Liu, Ying-Ying'
'Ma, Ji-Cheng'
'Batten, Stuart R.'

_publ_section_title
;
 Organic-acid effect on the structures of a series of lead(II) complexes.
;
_journal_issue 16
_journal_name_full 'Inorganic chemistry'
_journal_page_first 6542
_journal_page_last 6555
_journal_paper_doi 10.1021/ic700613c
_journal_volume 46
_journal_year 2007
_chemical_formula_moiety 'C86 H48 N18 O11 Pb2, 2(H2 O)'
_chemical_formula_sum 'C86 H52 N18 O13 Pb2'
_chemical_formula_weight 1959.84
_chemical_name_systematic
;
 ?
;
_space_group_IT_number 56
_symmetry_cell_setting orthorhombic
_symmetry_space_group_name_Hall '-P 2ab 2ac'
_symmetry_space_group_name_H-M 'P c c n'
_atom_sites_solution_hydrogens geom
_atom_sites_solution_primary direct
_atom_sites_solution_secondary difmap
_audit_creation_method SHELXL-97
_cell_angle_alpha 90.00
_cell_angle_beta 90.00
_cell_angle_gamma 90.00
_cell_formula_units_Z 4
_cell_length_a 22.067(3)
_cell_length_b 18.186(2)
_cell_length_c 19.244(3)
_cell_measurement_reflns_used 7083
_cell_measurement_temperature 200(2)
_cell_measurement_theta_max 25.47
_cell_measurement_theta_min 1.80
_cell_volume 7722.8(18)
_computing_cell_refinement 'SMART (Bruker, 1998)'
_computing_data_collection 'SMART (Bruker, 1998)'
_computing_data_reduction 'SAINT (Bruker, 1998)'
_computing_molecular_graphics 'SHELXTL (Bruker, 1998)'
_computing_publication_material 'SHELXTL (Bruker, 1998)'
_computing_structure_refinement 'SHELXL-97 (Sheldrick, 1997)'
_computing_structure_solution 'SHELXS97 (Sheldrick, 1997)'
_diffrn_ambient_temperature 200(2)
_diffrn_measured_fraction_theta_full 0.991
_diffrn_measured_fraction_theta_max 0.989
_diffrn_measurement_device_type 'Bruker APEX CCD area detector'
_diffrn_measurement_method '\f and \w scans'
_diffrn_radiation_monochromator graphite
_diffrn_radiation_source 'fine-focus sealed tube'
_diffrn_radiation_type MoK\a
_diffrn_radiation_wavelength 0.71073
_diffrn_reflns_av_R_equivalents 0.0998
_diffrn_reflns_av_sigmaI/netI 0.0835
_diffrn_reflns_limit_h_max 26
_diffrn_reflns_limit_h_min -26
_diffrn_reflns_limit_k_max 21
_diffrn_reflns_limit_k_min -16
_diffrn_reflns_limit_l_max 22
_diffrn_reflns_limit_l_min -23
_diffrn_reflns_number 38705
_diffrn_reflns_theta_full 25.00
_diffrn_reflns_theta_max 25.47
_diffrn_reflns_theta_min 1.80
_exptl_absorpt_coefficient_mu 4.434
_exptl_absorpt_correction_type multi-scan
_exptl_absorpt_process_details '(SAINT; Bruker, 1998)'
_exptl_crystal_colour yellow
_exptl_crystal_density_diffrn 1.686
_exptl_crystal_density_method 'not measured'
_exptl_crystal_description block
_exptl_crystal_F_000 3848
_exptl_crystal_size_max 0.31
_exptl_crystal_size_mid 0.30
_exptl_crystal_size_min 0.27
_refine_diff_density_max 1.413
_refine_diff_density_min -1.146
_refine_diff_density_rms 0.146
_refine_ls_extinction_method none
_refine_ls_goodness_of_fit_ref 1.177
_refine_ls_hydrogen_treatment mixed
_refine_ls_matrix_type full
_refine_ls_number_parameters 561
_refine_ls_number_reflns 7083
_refine_ls_number_restraints 3
_refine_ls_restrained_S_all 1.177
_refine_ls_R_factor_all 0.1222
_refine_ls_R_factor_gt 0.0725
_refine_ls_shift/su_max 0.000
_refine_ls_shift/su_mean 0.000
_refine_ls_structure_factor_coef Fsqd
_refine_ls_weighting_details 'calc w=1/[\s^2^(Fo^2^)+(0.0491P)^2^+43.2284P] where P=(Fo^2^+2Fc^2^)/3'
_refine_ls_weighting_scheme calc
_refine_ls_wR_factor_gt 0.1585
_refine_ls_wR_factor_ref 0.1814
_reflns_number_gt 4452
_reflns_number_total 7083
_reflns_threshold_expression >2sigma(I)
_cod_data_source_file ic700613c-file003.cif
_cod_data_source_block compound5
_cod_original_cell_volume 7722.6(18)
_cod_original_sg_symbol_H-M Pccn
_cod_database_code 4339225

loop_
_symmetry_equiv_pos_as_xyz
'x, y, z'
'-x+1/2, -y+1/2, z'
'x+1/2, -y, -z+1/2'
'-x, y+1/2, -z+1/2'
'-x, -y, -z'
'x-1/2, y-1/2, -z'
'-x-1/2, y, z-1/2'
'x, -y-1/2, z-1/2'

loop_
_atom_site_label
_atom_site_type_symbol
_atom_site_fract_x
_atom_site_fract_y
_atom_site_fract_z
_atom_site_U_iso_or_equiv
_atom_site_adp_type
_atom_site_occupancy
_atom_site_symmetry_multiplicity
_atom_site_calc_flag
_atom_site_refinement_flags
C1 C 0.9594(7) 0.0939(7) 0.4747(6) 0.076(4) Uani 1 1 d .
H1 H 0.9861 0.0544 0.4733 0.091 Uiso 1 1 calc R
C2 C 0.9441(6) 0.1261(7) 0.5394(6) 0.068(4) Uani 1 1 d .
H2 H 0.9598 0.1068 0.5804 0.082 Uiso 1 1 calc R
C3 C 0.9067(6) 0.1846(6) 0.5415(5) 0.062(3) Uani 1 1 d .
H3 H 0.8974 0.2063 0.5839 0.074 Uiso 1 1 calc R
C4 C 0.8818(6) 0.2132(5) 0.4802(5) 0.051(3) Uani 1 1 d .
C5 C 0.8979(5) 0.1777(5) 0.4181(5) 0.044(3) Uani 1 1 d .
C6 C 0.8737(5) 0.2055(5) 0.3517(5) 0.043(3) Uani 1 1 d .
C7 C 0.8354(5) 0.2655(5) 0.3512(5) 0.047(3) Uani 1 1 d .
C8 C 0.8134(5) 0.2911(6) 0.2859(5) 0.053(3) Uani 1 1 d .
H8 H 0.7871 0.3309 0.2829 0.063 Uiso 1 1 calc R
C9 C 0.8327(6) 0.2544(6) 0.2272(5) 0.060(3) Uani 1 1 d .
H9 H 0.8202 0.2703 0.1835 0.072 Uiso 1 1 calc R
C10 C 0.8699(6) 0.1950(6) 0.2327(5) 0.056(3) Uani 1 1 d .
H10 H 0.8810 0.1704 0.1923 0.067 Uiso 1 1 calc R
C11 C 0.8408(5) 0.2749(5) 0.4811(5) 0.045(3) Uani 1 1 d .
C12 C 0.8163(5) 0.3009(5) 0.4162(5) 0.043(3) Uani 1 1 d .
C13 C 0.7832(6) 0.3580(6) 0.5396(5) 0.053(3) Uani 1 1 d .
C14 C 0.7596(5) 0.3860(5) 0.4757(5) 0.048(3) Uani 1 1 d .
C15 C 0.7183(6) 0.4436(6) 0.4773(5) 0.062(3) Uani 1 1 d .
H15 H 0.7037 0.4628 0.4358 0.074 Uiso 1 1 calc R
C16 C 0.6985(7) 0.4726(7) 0.5394(6) 0.074(4) Uani 1 1 d .
H16 H 0.6693 0.5095 0.5397 0.089 Uiso 1 1 calc R
C17 C 0.7226(6) 0.4463(6) 0.6018(6) 0.069(4) Uani 1 1 d .
H17 H 0.7106 0.4675 0.6436 0.083 Uiso 1 1 calc R
C18 C 0.7634(6) 0.3901(6) 0.6024(6) 0.062(3) Uani 1 1 d .
H18 H 0.7783 0.3728 0.6445 0.075 Uiso 1 1 calc R
C19 C 0.9784(6) 0.3965(5) 0.6100(5) 0.057(3) Uani 1 1 d .
C20 C 0.9351(6) 0.4566(5) 0.6092(5) 0.059(3) Uani 1 1 d .
C21 C 0.8772(7) 0.5409(7) 0.6658(7) 0.075(4) Uani 1 1 d .
H21 H 0.8651 0.5626 0.7073 0.091 Uiso 1 1 calc R
C22 C 0.8529(7) 0.5683(7) 0.6040(7) 0.079(4) Uani 1 1 d .
H22 H 0.8247 0.6063 0.6041 0.095 Uiso 1 1 calc R
C23 C 0.8720(6) 0.5373(6) 0.5438(7) 0.067(4) Uani 1 1 d .
H23 H 0.8573 0.5553 0.5018 0.080 Uiso 1 1 calc R
C24 C 0.9124(6) 0.4804(6) 0.5432(6) 0.062(4) Uani 1 1 d .
C25 C 0.9327(6) 0.4445(6) 0.4795(5) 0.055(3) Uani 1 1 d .
C26 C 0.9701(6) 0.3737(6) 0.3647(6) 0.061(3) Uani 1 1 d .
C27 C 0.9286(7) 0.4333(7) 0.3609(5) 0.065(4) Uani 1 1 d .
C28 C 0.9062(8) 0.4551(7) 0.2945(6) 0.083(5) Uani 1 1 d .
H28 H 0.8780 0.4929 0.2904 0.100 Uiso 1 1 calc R
C29 C 0.9281(8) 0.4179(8) 0.2352(6) 0.090(5) Uani 1 1 d .
H29 H 0.9147 0.4326 0.1916 0.109 Uiso 1 1 calc R
C30 C 0.9687(8) 0.3602(8) 0.2401(7) 0.094(5) Uani 1 1 d .
H30 H 0.9815 0.3364 0.1999 0.113 Uiso 1 1 calc R
C31 C 0.9900(8) 0.3384(8) 0.3018(6) 0.085(4) Uani 1 1 d .
H31 H 1.0179 0.3001 0.3040 0.102 Uiso 1 1 calc R
C32 C 0.9737(6) 0.3864(6) 0.4808(5) 0.056(3) Uani 1 1 d .
C33 C 0.9988(6) 0.3618(6) 0.5493(5) 0.053(3) Uani 1 1 d .
C34 C 1.0405(7) 0.3063(7) 0.5532(6) 0.074(4) Uani 1 1 d .
H34 H 1.0529 0.2817 0.5133 0.089 Uiso 1 1 calc R
C35 C 1.0637(8) 0.2874(8) 0.6163(7) 0.095(5) Uani 1 1 d .
H35 H 1.0929 0.2508 0.6201 0.114 Uiso 1 1 calc R
C36 C 1.0423(6) 0.3243(7) 0.6753(6) 0.071(4) Uani 1 1 d .
H36 H 1.0582 0.3112 0.7183 0.085 Uiso 1 1 calc R
C37 C 0.8937(6) -0.0498(6) 0.3750(6) 0.053(3) Uani 1 1 d .
C38 C 0.8547(6) -0.1018(5) 0.4146(6) 0.054(3) Uani 1 1 d .
C39 C 0.8413(7) -0.1862(6) 0.5109(6) 0.066(4) Uani 1 1 d .
H39 H 0.8563 -0.2091 0.5505 0.079 Uiso 1 1 calc R
C40 C 0.8778(6) -0.1375(6) 0.4737(6) 0.064(4) Uani 1 1 d .
H40 H 0.9174 -0.1286 0.4880 0.077 Uiso 1 1 calc R
C41 C 0.7852(8) -0.1999(6) 0.4896(6) 0.076(5) Uani 1 1 d .
C42 C 0.7602(8) -0.1640(8) 0.4307(7) 0.093(5) Uani 1 1 d .
H42 H 0.7205 -0.1733 0.4171 0.112 Uiso 1 1 calc R
C43 C 0.7959(7) -0.1148(6) 0.3936(6) 0.070(4) Uani 1 1 d .
H43 H 0.7803 -0.0908 0.3549 0.084 Uiso 1 1 calc R
N1 N 0.9360(5) 0.1197(5) 0.4158(4) 0.060(3) Uani 1 1 d .
N2 N 0.8912(4) 0.1701(4) 0.2936(4) 0.050(2) Uani 1 1 d .
N3 N 0.7775(4) 0.3557(4) 0.4141(4) 0.053(2) Uani 1 1 d .
N4 N 0.8244(5) 0.3024(5) 0.5410(4) 0.054(2) Uani 1 1 d .
N5 N 0.9166(5) 0.4855(5) 0.6689(5) 0.064(3) Uani 1 1 d .
N6 N 1.0015(5) 0.3759(5) 0.6731(5) 0.060(3) Uani 1 1 d .
N7 N 0.9093(5) 0.4682(5) 0.4193(5) 0.062(3) Uani 1 1 d .
N8 N 0.9938(5) 0.3503(5) 0.4249(4) 0.061(3) Uani 1 1 d .
N9 N 1.0936(9) 0.0991(10) 0.3538(6) 0.100(5) Uani 1 1 d .
O1 O 0.8694(4) -0.0069(4) 0.3311(4) 0.068(2) Uani 1 1 d .
O2 O 0.9492(5) -0.0489(4) 0.3862(4) 0.070(3) Uani 1 1 d .
O1W O 0.7612(7) 0.0505(7) 0.2784(6) 0.114(4) Uani 1 1 d D
HW12 H 0.792(4) 0.040(10) 0.303(7) 0.137 Uiso 1 1 d D
HW11 H 0.731(4) 0.033(11) 0.300(8) 0.137 Uiso 1 1 d D
O3 O 0.7500 -0.2500 0.5274(6) 0.094(5) Uani 1 2 d S
O4 O 1.0711(7) 0.0450(6) 0.3802(5) 0.115(4) Uani 1 1 d .
O5 O 1.0623(6) 0.1553(6) 0.3380(5) 0.103(4) Uani 1 1 d .
O6 O 1.1493(9) 0.1019(11) 0.3447(8) 0.174(7) Uani 1 1 d .
Pb1 Pb 0.96514(5) 0.05894(5) 0.30144(4) 0.0393(3) Uani 0.80 1 d P
Pb1' Pb 0.9306(5) 0.0627(6) 0.3049(6) 0.087(3) Uani 0.10 1 d P
Pb1" Pb 0.9952(5) 0.0546(7) 0.2965(7) 0.079(4) Uani 0.10 1 d P

loop_
_atom_site_aniso_label
_atom_site_aniso_U_11
_atom_site_aniso_U_22
_atom_site_aniso_U_33
_atom_site_aniso_U_23
_atom_site_aniso_U_13
_atom_site_aniso_U_12
C1 0.123(13) 0.061(8) 0.043(7) 0.004(6) -0.017(7) 0.029(8)
C2 0.114(11) 0.064(8) 0.028(6) 0.015(5) -0.008(6) 0.026(8)
C3 0.097(10) 0.061(7) 0.027(5) 0.006(5) -0.008(6) 0.009(7)
C4 0.090(9) 0.039(6) 0.024(5) 0.008(4) -0.010(5) -0.006(6)
C5 0.078(8) 0.027(5) 0.026(5) 0.007(4) -0.010(5) -0.005(5)
C6 0.072(8) 0.031(5) 0.027(5) 0.004(4) 0.003(5) 0.000(5)
C7 0.081(8) 0.037(6) 0.025(5) 0.006(4) -0.011(5) -0.009(6)
C8 0.080(9) 0.047(6) 0.031(6) 0.010(5) -0.008(5) 0.003(6)
C9 0.096(10) 0.056(7) 0.029(6) 0.010(5) -0.008(6) 0.008(7)
C10 0.096(10) 0.046(7) 0.025(5) 0.001(5) -0.004(6) 0.001(6)
C11 0.069(8) 0.030(5) 0.035(6) 0.002(4) -0.012(5) -0.007(5)
C12 0.073(8) 0.030(5) 0.027(5) 0.001(4) -0.008(5) -0.001(5)
C13 0.086(9) 0.039(6) 0.034(6) 0.005(5) -0.006(6) -0.005(6)
C14 0.082(9) 0.031(5) 0.030(5) -0.002(4) -0.002(5) -0.010(5)
C15 0.113(11) 0.049(7) 0.025(5) -0.001(5) -0.005(6) 0.016(7)
C16 0.129(13) 0.050(7) 0.043(7) -0.003(6) -0.008(7) 0.025(8)
C17 0.124(12) 0.048(7) 0.037(6) -0.009(5) -0.005(7) 0.007(7)
C18 0.097(10) 0.058(7) 0.032(6) -0.007(5) -0.003(6) -0.004(7)
C19 0.108(11) 0.027(5) 0.037(6) 0.003(4) -0.011(6) -0.011(6)
C20 0.121(10) 0.028(6) 0.028(6) -0.014(4) 0.031(6) -0.003(6)
C21 0.113(12) 0.058(8) 0.055(8) 0.000(6) 0.010(8) 0.022(8)
C22 0.129(13) 0.057(8) 0.051(8) 0.015(6) 0.004(8) 0.024(8)
C23 0.103(11) 0.045(7) 0.052(7) 0.014(6) -0.003(7) -0.003(7)
C24 0.117(11) 0.026(6) 0.042(6) 0.005(5) 0.005(6) -0.018(7)
C25 0.089(9) 0.040(6) 0.037(6) 0.007(5) -0.009(6) -0.016(6)
C26 0.099(10) 0.048(7) 0.038(6) -0.006(5) -0.005(6) -0.018(7)
C27 0.112(11) 0.055(7) 0.027(6) 0.008(5) -0.008(6) -0.033(8)
C28 0.141(14) 0.059(8) 0.050(8) 0.012(6) -0.031(8) -0.023(8)
C29 0.167(16) 0.074(10) 0.031(7) -0.002(6) -0.014(8) -0.035(10)
C30 0.173(17) 0.063(9) 0.047(8) -0.007(7) -0.020(9) -0.011(11)
C31 0.143(13) 0.072(9) 0.041(7) -0.016(7) -0.006(8) -0.023(9)
C32 0.094(10) 0.037(6) 0.036(6) 0.002(5) 0.002(6) -0.012(6)
C33 0.084(9) 0.039(6) 0.036(6) -0.008(5) 0.002(6) 0.000(6)
C34 0.118(12) 0.057(8) 0.047(7) -0.012(6) 0.000(8) 0.013(8)
C35 0.170(16) 0.064(9) 0.052(8) -0.002(7) -0.010(9) 0.033(10)
C36 0.107(12) 0.063(8) 0.042(6) -0.002(6) -0.005(7) 0.024(8)
C37 0.078(9) 0.033(6) 0.050(6) 0.007(5) -0.005(6) 0.007(6)
C38 0.089(10) 0.033(6) 0.039(6) -0.003(5) -0.005(6) 0.003(6)
C39 0.120(12) 0.036(6) 0.041(7) -0.006(5) -0.008(7) -0.007(7)
C40 0.102(11) 0.035(6) 0.056(7) 0.002(5) -0.010(7) 0.001(6)
C41 0.157(16) 0.043(7) 0.028(6) -0.004(5) -0.003(8) -0.017(8)
C42 0.122(14) 0.088(11) 0.070(9) -0.004(8) -0.016(9) -0.021(10)
C43 0.114(12) 0.052(7) 0.044(7) 0.001(6) 0.001(7) -0.009(8)
N1 0.119(8) 0.037(5) 0.025(4) 0.003(4) -0.021(5) 0.010(5)
N2 0.083(7) 0.037(4) 0.031(5) 0.005(4) -0.006(4) -0.002(5)
N3 0.093(8) 0.028(4) 0.037(5) 0.005(4) -0.010(5) 0.001(5)
N4 0.085(8) 0.050(6) 0.028(5) -0.002(4) -0.001(5) 0.000(5)
N5 0.100(9) 0.049(6) 0.043(5) 0.001(4) 0.005(5) 0.013(6)
N6 0.099(8) 0.041(5) 0.041(5) -0.001(4) -0.009(5) 0.008(6)
N7 0.097(8) 0.040(5) 0.050(6) 0.009(4) -0.012(5) -0.024(5)
N8 0.103(8) 0.051(6) 0.028(5) -0.006(4) -0.001(5) -0.023(5)
N9 0.144(15) 0.111(12) 0.045(7) 0.025(7) -0.027(9) -0.045(12)
O1 0.120(8) 0.047(5) 0.037(4) 0.007(4) -0.005(4) 0.014(5)
O2 0.100(8) 0.050(5) 0.061(5) 0.019(4) -0.006(5) 0.003(5)
O1W 0.156(11) 0.091(8) 0.095(8) 0.002(6) -0.041(8) 0.027(9)
O3 0.174(15) 0.077(9) 0.032(6) 0.000 0.000 -0.046(9)
O4 0.203(13) 0.082(8) 0.061(6) 0.007(6) -0.039(8) 0.003(8)
O5 0.182(12) 0.068(7) 0.058(6) 0.014(5) -0.018(7) -0.018(7)
O6 0.181(16) 0.235(19) 0.105(11) 0.016(11) -0.009(12) -0.047(16)
Pb1 0.0613(8) 0.0317(3) 0.0250(3) 0.0016(3) -0.0035(6) 0.0060(7)
Pb1' 0.088(6) 0.072(5) 0.102(6) -0.006(4) -0.017(6) 0.018(6)
Pb1" 0.113(8) 0.047(4) 0.076(5) 0.002(3) -0.016(7) 0.012(7)

loop_
_atom_type_symbol
_atom_type_description
_atom_type_scat_dispersion_real
_atom_type_scat_dispersion_imag
_atom_type_scat_source
C C 0.0033 0.0016 'International Tables Vol C Tables 4.2.6.8 and 6.1.1.4'
H H 0.0000 0.0000 'International Tables Vol C Tables 4.2.6.8 and 6.1.1.4'
N N 0.0061 0.0033 'International Tables Vol C Tables 4.2.6.8 and 6.1.1.4'
O O 0.0106 0.0060 'International Tables Vol C Tables 4.2.6.8 and 6.1.1.4'
Pb Pb -3.3944 10.1111 'International Tables Vol C Tables 4.2.6.8 and 6.1.1.4'

loop_
_geom_angle_atom_site_label_1
_geom_angle_atom_site_label_2
_geom_angle_atom_site_label_3
_geom_angle
_geom_angle_site_symmetry_1
_geom_angle_site_symmetry_3
N1 C1 C2 120.7(11) . .
N1 C1 H1 119.7 . .
C2 C1 H1 119.7 . .
C3 C2 C1 119.9(10) . .
C3 C2 H2 120.1 . .
C1 C2 H2 120.1 . .
C2 C3 C4 120.6(11) . .
C2 C3 H3 119.7 . .
C4 C3 H3 119.7 . .
C3 C4 C5 116.5(10) . .
C3 C4 C11 121.7(10) . .
C5 C4 C11 121.7(9) . .
N1 C5 C4 123.0(9) . .
N1 C5 C6 117.7(8) . .
C4 C5 C6 119.3(9) . .
N2 C6 C7 123.2(9) . .
N2 C6 C5 116.9(9) . .
C7 C6 C5 119.9(9) . .
C6 C7 C8 118.2(9) . .
C6 C7 C12 121.1(8) . .
C8 C7 C12 120.6(10) . .
C9 C8 C7 117.3(10) . .
C9 C8 H8 121.4 . .
C7 C8 H8 121.4 . .
C10 C9 C8 120.4(10) . .
C10 C9 H9 119.8 . .
C8 C9 H9 119.8 . .
N2 C10 C9 123.2(10) . .
N2 C10 H10 118.4 . .
C9 C10 H10 118.4 . .
N4 C11 C4 118.8(9) . .
N4 C11 C12 122.2(10) . .
C4 C11 C12 118.8(9) . .
N3 C12 C11 121.5(9) . .
N3 C12 C7 119.5(8) . .
C11 C12 C7 119.0(9) . .
N4 C13 C18 119.8(10) . .
N4 C13 C14 121.7(10) . .
C18 C13 C14 118.4(10) . .
N3 C14 C15 120.9(9) . .
N3 C14 C13 119.9(10) . .
C15 C14 C13 119.2(9) . .
C16 C15 C14 121.2(10) . .
C16 C15 H15 119.4 . .
C14 C15 H15 119.4 . .
C15 C16 C17 119.5(12) . .
C15 C16 H16 120.3 . .
C17 C16 H16 120.3 . .
C18 C17 C16 121.1(11) . .
C18 C17 H17 119.5 . .
C16 C17 H17 119.5 . .
C17 C18 C13 120.5(11) . .
C17 C18 H18 119.7 . .
C13 C18 H18 119.7 . .
N6 C19 C33 119.6(11) . .
N6 C19 C20 117.4(9) . .
C33 C19 C20 122.9(9) . .
N5 C20 C24 122.7(11) . .
N5 C20 C19 119.4(10) . .
C24 C20 C19 117.8(9) . .
N5 C21 C22 124.0(12) . .
N5 C21 H21 118.0 . .
C22 C21 H21 118.0 . .
C23 C22 C21 117.4(12) . .
C23 C22 H22 121.3 . .
C21 C22 H22 121.3 . .
C22 C23 C24 121.7(12) . .
C22 C23 H23 119.2 . .
C24 C23 H23 119.2 . .
C23 C24 C20 116.7(10) . .
C23 C24 C25 123.2(11) . .
C20 C24 C25 120.1(11) . .
N7 C25 C32 120.7(10) . .
N7 C25 C24 117.6(11) . .
C32 C25 C24 121.7(10) . .
N8 C26 C27 122.6(10) . .
N8 C26 C31 117.8(12) . .
C27 C26 C31 119.5(11) . .
N7 C27 C26 121.0(10) . .
N7 C27 C28 120.1(13) . .
C26 C27 C28 118.9(12) . .
C29 C28 C27 118.2(14) . .
C29 C28 H28 120.9 . .
C27 C28 H28 120.9 . .
C30 C29 C28 122.0(13) . .
C30 C29 H29 119.0 . .
C28 C29 H29 119.0 . .
C31 C30 C29 120.9(14) . .
C31 C30 H30 119.6 . .
C29 C30 H30 119.6 . .
C30 C31 C26 120.6(15) . .
C30 C31 H31 119.7 . .
C26 C31 H31 119.7 . .
N8 C32 C25 125.1(10) . .
N8 C32 C33 116.0(10) . .
C25 C32 C33 118.9(9) . .
C34 C33 C19 120.2(11) . .
C34 C33 C32 121.2(10) . .
C19 C33 C32 118.6(10) . .
C35 C34 C33 119.2(12) . .
C35 C34 H34 120.4 . .
C33 C34 H34 120.4 . .
C34 C35 C36 118.4(13) . .
C34 C35 H35 120.8 . .
C36 C35 H35 120.8 . .
N6 C36 C35 123.5(12) . .
N6 C36 H36 118.3 . .
C35 C36 H36 118.3 . .
O2 C37 O1 121.6(11) . .
O2 C37 C38 119.3(10) . .
O1 C37 C38 119.0(12) . .
O2 C37 Pb1' 76.7(7) . .
O1 C37 Pb1' 45.5(6) . .
C38 C37 Pb1' 162.3(9) . .
C43 C38 C40 120.0(12) . .
C43 C38 C37 120.3(11) . .
C40 C38 C37 119.8(12) . .
C41 C39 C40 120.0(12) . .
C41 C39 H39 120.0 . .
C40 C39 H39 120.0 . .
C39 C40 C38 119.9(13) . .
C39 C40 H40 120.1 . .
C38 C40 H40 120.1 . .
C39 C41 O3 118.7(11) . .
C39 C41 C42 121.4(13) . .
O3 C41 C42 119.8(15) . .
C43 C42 C41 119.1(15) . .
C43 C42 H42 120.5 . .
C41 C42 H42 120.5 . .
C38 C43 C42 119.6(13) . .
C38 C43 H43 120.2 . .
C42 C43 H43 120.2 . .
C1 N1 C5 119.4(10) . .
C1 N1 Pb1' 129.1(8) . .
C5 N1 Pb1' 109.8(6) . .
C1 N1 Pb1 119.0(8) . .
C5 N1 Pb1 121.6(6) . .
C10 N2 C6 117.6(9) . .
C10 N2 Pb1' 122.4(7) . .
C6 N2 Pb1' 117.8(7) . .
C10 N2 Pb1 122.2(7) . .
C6 N2 Pb1 120.2(6) . .
C12 N3 C14 117.8(9) . .
C11 N4 C13 116.8(9) . .
C20 N5 C21 117.4(11) . .
C20 N5 Pb1' 131.1(8) . 8_566
C21 N5 Pb1' 110.7(8) . 8_566
C36 N6 C19 119.0(10) . .
C36 N6 Pb1" 110.2(8) . 8_566
C19 N6 Pb1" 129.3(8) . 8_566
C25 N7 C27 116.3(11) . .
C32 N8 C26 114.2(11) . .
O4 N9 O6 120(2) . .
O4 N9 O5 122.1(18) . .
O6 N9 O5 118.0(17) . .
O4 N9 Pb1" 65.1(9) . .
O6 N9 Pb1" 142.2(14) . .
O5 N9 Pb1" 72.0(9) . .
C37 O1 Pb1' 106.4(9) . .
C37 O1 Pb1 95.1(8) . .
C37 O2 Pb1 92.0(7) . .
C37 O2 Pb1' 75.5(7) . .
C37 O2 Pb1" 105.3(7) . .
HW12 O1W HW11 106(12) . .
C41 O3 C41 117.5(13) 2_645 .
N9 O4 Pb1" 86.7(10) . .
N9 O5 Pb1" 78.9(9) . .
Pb1" Pb1 Pb1' 176.5(10) . .
Pb1" Pb1 O1 144.0(12) . .
Pb1' Pb1 O1 35.1(8) . .
Pb1" Pb1 N1 114.8(12) . .
Pb1' Pb1 N1 68.7(8) . .
O1 Pb1 N1 78.3(3) . .
Pb1" Pb1 O2 97.7(12) . .
Pb1' Pb1 O2 82.9(8) . .
O1 Pb1 O2 51.2(3) . .
N1 Pb1 O2 75.4(3) . .
Pb1" Pb1 N2 134.3(12) . .
Pb1' Pb1 N2 46.7(8) . .
O1 Pb1 N2 81.7(3) . .
N1 Pb1 N2 63.5(3) . .
O2 Pb1 N2 122.9(3) . .
Pb1 Pb1' Pb1" 1.6(5) . .
Pb1 Pb1' O1 131.6(10) . .
Pb1" Pb1' O1 131.2(11) . .
Pb1 Pb1' N2 118.2(11) . .
Pb1" Pb1' N2 118.7(11) . .
O1 Pb1' N2 109.9(6) . .
Pb1 Pb1' N1 93.8(9) . .
Pb1" Pb1' N1 95.5(10) . .
O1 Pb1' N1 95.0(6) . .
N2 Pb1' N1 73.4(4) . .
Pb1 Pb1' C37 106.8(9) . .
Pb1" Pb1' C37 106.9(10) . .
O1 Pb1' C37 28.1(4) . .
N2 Pb1' C37 130.2(6) . .
N1 Pb1' C37 83.8(5) . .
Pb1 Pb1' O2 80.0(8) . .
Pb1" Pb1' O2 80.3(9) . .
O1 Pb1' O2 55.8(4) . .
N2 Pb1' O2 146.7(6) . .
N1 Pb1' O2 78.0(4) . .
C37 Pb1' O2 27.8(3) . .
Pb1 Pb1' N5 90.1(9) . 8_565
Pb1" Pb1' N5 88.4(9) . 8_565
O1 Pb1' N5 87.8(5) . 8_565
N2 Pb1' N5 98.4(5) . 8_565
N1 Pb1' N5 171.8(5) . 8_565
C37 Pb1' N5 102.0(5) . 8_565
O2 Pb1' N5 109.8(5) . 8_565
Pb1 Pb1" Pb1' 1.9(6) . .
Pb1 Pb1" O4 128.2(14) . .
Pb1' Pb1" O4 129.9(11) . .
Pb1 Pb1" O5 117.1(14) . .
Pb1' Pb1" O5 118.6(11) . .
O4 Pb1" O5 53.5(5) . .
Pb1 Pb1" N9 137.4(14) . .
Pb1' Pb1" N9 139.2(11) . .
O4 Pb1" N9 28.2(4) . .
O5 Pb1" N9 29.1(4) . .
Pb1 Pb1" N6 96.9(12) . 8_565
Pb1' Pb1" N6 95.9(9) . 8_565
O4 Pb1" N6 127.4(7) . 8_565
O5 Pb1" N6 84.7(5) . 8_565
N9 Pb1" N6 100.8(6) . 8_565
Pb1 Pb1" O2 68.2(11) . .
Pb1' Pb1" O2 68.6(8) . .
O4 Pb1" O2 77.3(5) . .
O5 Pb1" O2 121.5(6) . .
N9 Pb1" O2 105.0(6) . .
N6 Pb1" O2 153.4(6) 8_565 .

loop_
_geom_bond_atom_site_label_1
_geom_bond_atom_site_label_2
_geom_bond_distance
_geom_bond_site_symmetry_2
C1 N1 1.331(13) .
C1 C2 1.417(16) .
C1 H1 0.9300 .
C2 C3 1.348(15) .
C2 H2 0.9300 .
C3 C4 1.401(14) .
C3 H3 0.9300 .
C4 C5 1.404(13) .
C4 C11 1.440(15) .
C5 N1 1.350(13) .
C5 C6 1.473(13) .
C6 N2 1.346(12) .
C6 C7 1.381(14) .
C7 C8 1.427(13) .
C7 C12 1.469(13) .
C8 C9 1.380(15) .
C8 H8 0.9300 .
C9 C10 1.361(15) .
C9 H9 0.9300 .
C10 N2 1.342(12) .
C10 H10 0.9300 .
C11 N4 1.309(13) .
C11 C12 1.441(13) .
C12 N3 1.314(12) .
C13 N4 1.360(14) .
C13 C18 1.413(15) .
C13 C14 1.429(14) .
C14 N3 1.365(12) .
C14 C15 1.388(15) .
C15 C16 1.377(15) .
C15 H15 0.9300 .
C16 C17 1.400(16) .
C16 H16 0.9300 .
C17 C18 1.360(16) .
C17 H17 0.9300 .
C18 H18 0.9300 .
C19 N6 1.370(13) .
C19 C33 1.401(14) .
C19 C20 1.452(16) .
C20 N5 1.328(12) .
C20 C24 1.431(16) .
C21 N5 1.333(15) .
C21 C22 1.397(17) .
C21 H21 0.9300 .
C22 C23 1.355(17) .
C22 H22 0.9300 .
C23 C24 1.366(17) .
C23 H23 0.9300 .
C24 C25 1.460(15) .
C25 N7 1.341(13) .
C25 C32 1.390(16) .
C26 N8 1.339(14) .
C26 C27 1.420(18) .
C26 C31 1.440(16) .
C27 N7 1.359(15) .
C27 C28 1.426(15) .
C28 C29 1.41(2) .
C28 H28 0.9300 .
C29 C30 1.38(2) .
C29 H29 0.9300 .
C30 C31 1.336(18) .
C30 H30 0.9300 .
C31 H31 0.9300 .
C32 N8 1.336(13) .
C32 C33 1.500(15) .
C33 C34 1.368(16) .
C34 C35 1.360(17) .
C34 H34 0.9300 .
C35 C36 1.401(17) .
C35 H35 0.9300 .
C36 N6 1.301(15) .
C36 H36 0.9300 .
C37 O2 1.244(13) .
C37 O1 1.269(12) .
C37 C38 1.489(16) .
C37 Pb1' 2.582(16) .
C38 C43 1.377(17) .
C38 C40 1.406(15) .
C39 C41 1.326(18) .
C39 C40 1.395(16) .
C39 H39 0.9300 .
C40 H40 0.9300 .
C41 O3 1.401(14) .
C41 C42 1.421(18) .
C42 C43 1.390(18) .
C42 H42 0.9300 .
C43 H43 0.9300 .
N1 Pb1' 2.377(14) .
N1 Pb1 2.546(9) .
N2 Pb1' 2.149(13) .
N2 Pb1 2.602(9) .
N5 Pb1' 2.777(14) 8_566
N6 Pb1" 2.695(16) 8_566
N9 O4 1.214(16) .
N9 O6 1.243(19) .
N9 O5 1.270(18) .
N9 Pb1" 2.57(2) .
O1 Pb1' 1.919(15) .
O1 Pb1 2.495(9) .
O2 Pb1 2.574(8) .
O2 Pb1' 2.594(13) .
O2 Pb1" 2.748(16) .
O1W HW12 0.85(11) .
O1W HW11 0.85(12) .
O3 C41 1.401(14) 2_645
O4 Pb1" 2.331(16) .
O5 Pb1" 2.487(17) .
Pb1 Pb1" 0.674(11) .
Pb1 Pb1' 0.768(11) .
Pb1' Pb1" 1.441(15) .
Pb1' N5 2.777(14) 8_565
Pb1" N6 2.695(16) 8_565
